data_2241742
loop_
_publ_author_name
'Zick, Patricia L.'
'Geiger, David K.'

_publ_section_title
;
 Structural characterization of two benzene-1,2-diamine complexes of zinc
 chloride: a molecular compound and a co-crystal salt
;
_journal_coeditor_code LH5817
_journal_issue 7
_journal_name_full 'Acta Crystallographica Section E'
_journal_page_first 1037
_journal_page_last 1042
_journal_paper_doi 10.1107/S2056989016010033
_journal_volume 72
_journal_year 2016
_chemical_formula_iupac '[Zn (C8 H12 N2)2 (H2 O1)2] Cl2, 2C8 H12 N2'
_chemical_formula_moiety 'C16 H28 N4 O2 Zn, 2(C8 H12 N2), 2(Cl)'
_chemical_formula_sum 'C32 H52 Cl2 N8 O2 Zn'
_chemical_formula_weight 717.08
_chemical_name_common PLZ03172016
_chemical_name_systematic
;<i>trans</i>-Diaquabis(4,5-dimethylbenzene-1,2-diamine-\k^2^<i>N</i>,<i>N</i>')zinc chloride--4,5-dimethylbenzene-1,2-diamine
(1/2)
;
_space_group_crystal_system monoclinic
_space_group_IT_number 14
_space_group_name_Hall '-P 2ybc'
_space_group_name_H-M_alt 'P 1 21/c 1'
_symmetry_space_group_name_Hall '-P 2ybc'
_symmetry_space_group_name_H-M 'P 1 21/c 1'
_atom_sites_solution_hydrogens mixed
_cell_angle_alpha 90
_cell_angle_beta 94.665(4)
_cell_angle_gamma 90
_cell_formula_units_Z 2
_cell_length_a 18.529(2)
_cell_length_b 12.6227(16)
_cell_length_c 7.8691(8)
_cell_measurement_reflns_used 8719
_cell_measurement_temperature 200.(2)
_cell_measurement_theta_max 25.7449
_cell_measurement_theta_min 2.7331
_cell_volume 1834.4(4)
_computing_cell_refinement
;
SAINT (Bruker, 2013)
;
_computing_data_collection
;
APEX2 (Bruker, 2013)
;
_computing_data_reduction
;
SAINT (Bruker, 2013)
;
_computing_molecular_graphics
;
PLATON (Spek, 2009) and Mercury (Macrae <i>et al.</i>, 2006)
;
_computing_publication_material
;
publCIF (Westrip, 2010)
;
_computing_structure_refinement
;
SHELXL2014 (Sheldrick, 2015)
;
_computing_structure_solution
;
SHELXS97 (Sheldrick, 2008)
;
_diffrn_ambient_temperature 200.(2)
_diffrn_detector_area_resol_mean 8.3330
_diffrn_measured_fraction_theta_full 0.999
_diffrn_measured_fraction_theta_max 0.999
_diffrn_measurement_device_type 'Bruker SMART X2S benchtop'
_diffrn_measurement_method /w
_diffrn_radiation_monochromator 'doubly curved silicon crystal'
_diffrn_radiation_type MoKa
_diffrn_radiation_wavelength 0.71073
_diffrn_reflns_av_R_equivalents 0.0596
_diffrn_reflns_limit_h_max 22
_diffrn_reflns_limit_h_min -22
_diffrn_reflns_limit_k_max 15
_diffrn_reflns_limit_k_min -15
_diffrn_reflns_limit_l_max 9
_diffrn_reflns_limit_l_min -9
_diffrn_reflns_number 25430
_diffrn_reflns_theta_full 26.02
_diffrn_reflns_theta_max 26.02
_diffrn_reflns_theta_min 2.73
_exptl_absorpt_coefficient_mu 0.855
_exptl_absorpt_correction_T_max 0.92
_exptl_absorpt_correction_T_min 0.66
_exptl_absorpt_correction_type multi-scan
_exptl_absorpt_process_details
;
(SADABS; Bruker, 2013)
;
_exptl_crystal_colour 'clear colourless'
_exptl_crystal_density_diffrn 1.298
_exptl_crystal_density_method 'not measured'
_exptl_crystal_description plate
_exptl_crystal_F_000 760
_exptl_crystal_size_max 0.600
_exptl_crystal_size_mid 0.400
_exptl_crystal_size_min 0.100
_refine_diff_density_max 0.310
_refine_diff_density_min -0.222
_refine_ls_extinction_method none
_refine_ls_goodness_of_fit_ref 1.052
_refine_ls_hydrogen_treatment mixed
_refine_ls_matrix_type full
_refine_ls_number_parameters 245
_refine_ls_number_reflns 3619
_refine_ls_number_restraints 0
_refine_ls_restrained_S_all 1.052
_refine_ls_R_factor_all 0.0435
_refine_ls_R_factor_gt 0.0311
_refine_ls_shift/su_max 0.001
_refine_ls_shift/su_mean 0.000
_refine_ls_structure_factor_coef Fsqd
_refine_ls_weighting_details 'w=1/[\s^2^(Fo^2^)+(0.0325P)^2^+0.4174P] where P=(Fo^2^+2Fc^2^)/3'
_refine_ls_weighting_scheme calc
_refine_ls_wR_factor_gt 0.0739
_refine_ls_wR_factor_ref 0.0793
_reflns_number_gt 2920
_reflns_number_total 3619
_reflns_threshold_expression 'I > 2\s(I)'
_cod_data_source_file lh5817sup1.cif
_cod_data_source_block II
_cod_database_code 2241742

loop_
_space_group_symop_operation_xyz
'x, y, z'
'-x, y+1/2, -z+1/2'
'-x, -y, -z'
'x, -y-1/2, z-1/2'

loop_
_atom_site_type_symbol
_atom_site_label
_atom_site_fract_x
_atom_site_fract_y
_atom_site_fract_z
_atom_site_U_iso_or_equiv
_atom_site_adp_type
_atom_site_calc_flag
_atom_site_occupancy
Zn Zn1 0.5 0.5 0.5 0.02953(11) Uani d 1
Cl Cl1 0.45668(3) 0.33892(4) 1.02374(6) 0.03564(13) Uani d 1
O O1 0.56720(9) 0.42255(13) 0.31090(19) 0.0392(4) Uani d 1
H H1WA 0.6043(14) 0.447(2) 0.278(3) 0.051(8) Uiso d 1
H H1WB 0.5410(14) 0.403(2) 0.231(3) 0.058(8) Uiso d 1
N N1 0.40508(8) 0.41964(13) 0.4016(2) 0.0274(3) Uani d 1
H H1A 0.4163(11) 0.3837(17) 0.317(3) 0.033 Uiso d 1
H H1B 0.3870(11) 0.3749(17) 0.468(3) 0.033 Uiso d 1
N N2 0.45593(9) 0.61470(14) 0.3192(2) 0.0322(4) Uani d 1
H H2A 0.4637(11) 0.6792(18) 0.355(3) 0.039 Uiso d 1
H H2B 0.4755(12) 0.6043(17) 0.233(3) 0.039 Uiso d 1
N N3 0.67491(11) 0.80052(17) 0.8184(3) 0.0422(4) Uani d 1
H H3A 0.6415(14) 0.807(2) 0.741(3) 0.056(8) Uiso d 1
H H3B 0.6781(12) 0.736(2) 0.859(3) 0.050(7) Uiso d 1
N N4 0.68407(11) 0.98800(18) 0.6276(3) 0.0408(4) Uani d 1
H H4A 0.6917(13) 1.035(2) 0.560(3) 0.058(8) Uiso d 1
H H4B 0.6509(14) 0.947(2) 0.579(3) 0.053(7) Uiso d 1
C C1 0.35297(10) 0.49852(14) 0.3405(2) 0.0261(4) Uani d 1
C C2 0.37896(10) 0.59711(15) 0.2950(2) 0.0280(4) Uani d 1
C C3 0.33004(11) 0.67499(16) 0.2373(2) 0.0356(5) Uani d 1
H H3 0.3479 0.7416 0.2031 0.043 Uiso calc 1
C C4 0.25549(11) 0.65820(17) 0.2281(2) 0.0385(5) Uani d 1
C C5 0.22942(10) 0.56000(18) 0.2798(2) 0.0373(5) Uani d 1
C C6 0.27863(10) 0.48108(16) 0.3337(2) 0.0325(5) Uani d 1
H H6 0.2611 0.414 0.3666 0.039 Uiso calc 1
C C7 0.20454(14) 0.7463(2) 0.1635(3) 0.0584(7) Uani d 1
H H7A 0.2328 0.8085 0.1351 0.088 Uiso calc 1
H H7B 0.1726 0.7651 0.2522 0.088 Uiso calc 1
H H7C 0.1753 0.7221 0.0615 0.088 Uiso calc 1
C C8 0.14910(12) 0.5376(2) 0.2831(3) 0.0575(7) Uani d 1
H H8A 0.1248 0.5496 0.1694 0.086 Uiso calc 1
H H8B 0.1285 0.5849 0.3653 0.086 Uiso calc 1
H H8C 0.1421 0.4638 0.3168 0.086 Uiso calc 1
C C9 0.74336(10) 0.84050(16) 0.7842(2) 0.0337(4) Uani d 1
C C10 0.74828(10) 0.93442(16) 0.6917(2) 0.0330(4) Uani d 1
C C11 0.81603(12) 0.97694(17) 0.6739(3) 0.0389(5) Uani d 1
H H11 0.8193 1.0404 0.61 0.047 Uiso calc 1
C C12 0.87968(11) 0.93093(19) 0.7455(3) 0.0437(5) Uani d 1
C C13 0.87500(12) 0.83640(19) 0.8363(3) 0.0441(5) Uani d 1
C C14 0.80689(12) 0.79322(18) 0.8537(2) 0.0403(5) Uani d 1
H H14 0.8036 0.7289 0.9154 0.048 Uiso calc 1
C C15 0.95146(14) 0.9844(2) 0.7237(4) 0.0706(8) Uani d 1
H H15A 0.9767 0.9977 0.836 0.106 Uiso calc 1
H H15B 0.9429 1.0518 0.6636 0.106 Uiso calc 1
H H15C 0.9812 0.9384 0.6575 0.106 Uiso calc 1
C C16 0.94172(14) 0.7809(3) 0.9159(3) 0.0710(8) Uani d 1
H H16A 0.9745 0.7651 0.8275 0.107 Uiso calc 1
H H16B 0.9275 0.7147 0.9691 0.107 Uiso calc 1
H H16C 0.9664 0.8268 1.0026 0.107 Uiso calc 1

loop_
_atom_site_aniso_label
_atom_site_aniso_U_11
_atom_site_aniso_U_22
_atom_site_aniso_U_33
_atom_site_aniso_U_12
_atom_site_aniso_U_13
_atom_site_aniso_U_23
Zn1 0.02417(16) 0.03331(19) 0.03039(18) -0.00446(13) -0.00213(12) -0.00003(13)
Cl1 0.0358(3) 0.0413(3) 0.0299(3) -0.0041(2) 0.00360(19) 0.0004(2)
O1 0.0308(8) 0.0510(10) 0.0362(9) -0.0069(7) 0.0048(7) -0.0091(7)
N1 0.0275(8) 0.0270(9) 0.0280(9) -0.0030(7) 0.0028(7) -0.0012(7)
N2 0.0310(9) 0.0344(9) 0.0318(9) -0.0076(7) 0.0061(7) 0.0018(8)
N3 0.0411(11) 0.0428(12) 0.0436(11) -0.0114(9) 0.0094(9) -0.0012(9)
N4 0.0359(10) 0.0443(12) 0.0422(11) -0.0001(9) 0.0027(8) 0.0053(10)
C1 0.0261(9) 0.0311(10) 0.0209(9) -0.0002(8) 0.0004(7) -0.0021(8)
C2 0.0287(9) 0.0329(10) 0.0225(9) -0.0024(8) 0.0019(7) 0.0002(8)
C3 0.0435(11) 0.0314(11) 0.0318(11) 0.0007(9) 0.0024(9) 0.0035(8)
C4 0.0401(11) 0.0471(13) 0.0279(10) 0.0131(10) 0.0005(8) -0.0020(9)
C5 0.0279(10) 0.0544(14) 0.0297(10) 0.0019(9) 0.0020(8) -0.0012(9)
C6 0.0273(10) 0.0400(12) 0.0301(10) -0.0055(8) 0.0024(8) 0.0004(8)
C7 0.0582(15) 0.0603(17) 0.0559(15) 0.0239(13) -0.0010(12) 0.0009(12)
C8 0.0301(12) 0.0844(19) 0.0582(15) 0.0066(12) 0.0043(11) 0.0051(13)
C9 0.0359(11) 0.0376(12) 0.0288(10) -0.0068(9) 0.0093(8) -0.0070(9)
C10 0.0354(11) 0.0364(11) 0.0276(10) -0.0011(9) 0.0060(8) -0.0047(8)
C11 0.0405(12) 0.0393(12) 0.0379(11) -0.0076(9) 0.0089(9) 0.0030(9)
C12 0.0342(11) 0.0583(15) 0.0394(12) -0.0083(10) 0.0071(9) -0.0055(11)
C13 0.0389(12) 0.0572(15) 0.0361(11) 0.0042(11) 0.0025(9) -0.0024(10)
C14 0.0493(13) 0.0380(12) 0.0342(11) 0.0031(10) 0.0069(9) 0.0025(9)
C15 0.0383(14) 0.100(2) 0.0741(19) -0.0179(14) 0.0070(13) 0.0068(16)
C16 0.0503(15) 0.095(2) 0.0656(17) 0.0143(15) -0.0073(13) 0.0084(16)

loop_
_atom_type_symbol
_atom_type_description
_atom_type_scat_dispersion_real
_atom_type_scat_dispersion_imag
_atom_type_scat_source
C C 0.0033 0.0016 'International Tables Vol C Tables 4.2.6.8 and 6.1.1.4'
H H 0.0000 0.0000 'International Tables Vol C Tables 4.2.6.8 and 6.1.1.4'
N N 0.0061 0.0033 'International Tables Vol C Tables 4.2.6.8 and 6.1.1.4'
O O 0.0106 0.0060 'International Tables Vol C Tables 4.2.6.8 and 6.1.1.4'
Cl Cl 0.1484 0.1585 'International Tables Vol C Tables 4.2.6.8 and 6.1.1.4'
Zn Zn 0.2839 1.4301 'International Tables Vol C Tables 4.2.6.8 and 6.1.1.4'

loop_
_geom_angle_atom_site_label_1
_geom_angle_atom_site_label_2
_geom_angle_atom_site_label_3
_geom_angle_site_symmetry_1
_geom_angle_site_symmetry_3
_geom_angle
_geom_angle_publ_flag
N1 Zn1 N1 3_666 . 180.0 ?
N1 Zn1 N2 3_666 . 100.31(6) y
N1 Zn1 N2 . . 79.69(6) y
N1 Zn1 N2 3_666 3_666 79.69(6) ?
N1 Zn1 N2 . 3_666 100.31(6) ?
N2 Zn1 N2 . 3_666 180.0 ?
N1 Zn1 O1 3_666 3_666 92.18(7) ?
N1 Zn1 O1 . 3_666 87.82(7) n
N2 Zn1 O1 . 3_666 86.78(7) ?
N2 Zn1 O1 3_666 3_666 93.22(7) ?
N1 Zn1 O1 3_666 . 87.82(7) ?
N1 Zn1 O1 . . 92.18(7) y
N2 Zn1 O1 . . 93.22(7) y
N2 Zn1 O1 3_666 . 86.78(7) ?
O1 Zn1 O1 3_666 . 180.00(5) ?
Zn1 O1 H1WA . . 124.6(18) ?
Zn1 O1 H1WB . . 108.7(18) ?
H1WA O1 H1WB . . 110.(2) ?
C1 N1 Zn1 . . 107.71(12) ?
C1 N1 H1A . . 108.0(14) ?
Zn1 N1 H1A . . 107.1(14) ?
C1 N1 H1B . . 111.9(14) ?
Zn1 N1 H1B . . 116.6(13) ?
H1A N1 H1B . . 105.(2) ?
C2 N2 Zn1 . . 107.66(11) ?
C2 N2 H2A . . 108.9(14) ?
Zn1 N2 H2A . . 111.8(14) ?
C2 N2 H2B . . 111.9(15) ?
Zn1 N2 H2B . . 106.0(16) ?
H2A N2 H2B . . 111.(2) ?
C9 N3 H3A . . 116.8(17) ?
C9 N3 H3B . . 111.6(16) ?
H3A N3 H3B . . 112.(2) ?
C10 N4 H4A . . 113.0(18) ?
C10 N4 H4B . . 114.7(17) ?
H4A N4 H4B . . 107.(2) ?
C6 C1 C2 . . 119.58(17) ?
C6 C1 N1 . . 122.50(17) ?
C2 C1 N1 . . 117.84(16) ?
C3 C2 C1 . . 119.14(17) ?
C3 C2 N2 . . 123.19(18) ?
C1 C2 N2 . . 117.59(16) ?
C2 C3 C4 . . 121.84(19) ?
C2 C3 H3 . . 119.1 ?
C4 C3 H3 . . 119.1 ?
C3 C4 C5 . . 118.86(18) ?
C3 C4 C7 . . 119.5(2) ?
C5 C4 C7 . . 121.6(2) ?
C6 C5 C4 . . 119.21(18) ?
C6 C5 C8 . . 118.7(2) ?
C4 C5 C8 . . 122.1(2) ?
C1 C6 C5 . . 121.32(19) ?
C1 C6 H6 . . 119.3 ?
C5 C6 H6 . . 119.3 ?
C4 C7 H7A . . 109.5 ?
C4 C7 H7B . . 109.5 ?
H7A C7 H7B . . 109.5 ?
C4 C7 H7C . . 109.5 ?
H7A C7 H7C . . 109.5 ?
H7B C7 H7C . . 109.5 ?
C5 C8 H8A . . 109.5 ?
C5 C8 H8B . . 109.5 ?
H8A C8 H8B . . 109.5 ?
C5 C8 H8C . . 109.5 ?
H8A C8 H8C . . 109.5 ?
H8B C8 H8C . . 109.5 ?
C14 C9 C10 . . 118.65(18) ?
C14 C9 N3 . . 121.1(2) ?
C10 C9 N3 . . 120.01(19) ?
C11 C10 C9 . . 118.68(19) ?
C11 C10 N4 . . 121.26(19) ?
C9 C10 N4 . . 119.93(18) ?
C10 C11 C12 . . 122.9(2) ?
C10 C11 H11 . . 118.5 ?
C12 C11 H11 . . 118.5 ?
C11 C12 C13 . . 118.52(19) ?
C11 C12 C15 . . 119.4(2) ?
C13 C12 C15 . . 122.0(2) ?
C14 C13 C12 . . 118.65(19) ?
C14 C13 C16 . . 119.7(2) ?
C12 C13 C16 . . 121.7(2) ?
C9 C14 C13 . . 122.6(2) ?
C9 C14 H14 . . 118.7 ?
C13 C14 H14 . . 118.7 ?
C12 C15 H15A . . 109.5 ?
C12 C15 H15B . . 109.5 ?
H15A C15 H15B . . 109.5 ?
C12 C15 H15C . . 109.5 ?
H15A C15 H15C . . 109.5 ?
H15B C15 H15C . . 109.5 ?
C13 C16 H16A . . 109.5 ?
C13 C16 H16B . . 109.5 ?
H16A C16 H16B . . 109.5 ?
C13 C16 H16C . . 109.5 ?
H16A C16 H16C . . 109.5 ?
H16B C16 H16C . . 109.5 ?

loop_
_geom_bond_atom_site_label_1
_geom_bond_atom_site_label_2
_geom_bond_site_symmetry_2
_geom_bond_distance
_geom_bond_publ_flag
Zn1 N1 3_666 2.1214(15) n
Zn1 N1 . 2.1214(15) y
Zn1 N2 . 2.1442(17) y
Zn1 N2 3_666 2.1442(17) ?
Zn1 O1 3_666 2.2409(15) ?
Zn1 O1 . 2.2410(15) y
O1 H1WA . 0.81(3) ?
O1 H1WB . 0.80(3) ?
N1 C1 . 1.442(2) ?
N1 H1A . 0.84(2) ?
N1 H1B . 0.85(2) ?
N2 C2 . 1.441(2) ?
N2 H2A . 0.87(2) ?
N2 H2B . 0.81(2) ?
N3 C9 . 1.411(3) ?
N3 H3A . 0.84(3) ?
N3 H3B . 0.87(3) ?
N4 C10 . 1.425(3) ?
N4 H4A . 0.81(3) ?
N4 H4B . 0.87(3) ?
C1 C6 . 1.392(2) ?
C1 C2 . 1.392(3) ?
C2 C3 . 1.388(3) ?
C3 C4 . 1.393(3) ?
C3 H3 . 0.95 ?
C4 C5 . 1.403(3) ?
C4 C7 . 1.519(3) ?
C5 C6 . 1.393(3) ?
C5 C8 . 1.517(3) ?
C6 H6 . 0.95 ?
C7 H7A . 0.98 ?
C7 H7B . 0.98 ?
C7 H7C . 0.98 ?
C8 H8A . 0.98 ?
C8 H8B . 0.98 ?
C8 H8C . 0.98 ?
C9 C14 . 1.391(3) ?
C9 C10 . 1.398(3) ?
C10 C11 . 1.383(3) ?
C11 C12 . 1.392(3) ?
C11 H11 . 0.95 ?
C12 C13 . 1.397(3) ?
C12 C15 . 1.514(3) ?
C13 C14 . 1.392(3) ?
C13 C16 . 1.512(3) ?
C14 H14 . 0.95 ?
C15 H15A . 0.98 ?
C15 H15B . 0.98 ?
C15 H15C . 0.98 ?
C16 H16A . 0.98 ?
C16 H16B . 0.98 ?
C16 H16C . 0.98 ?

loop_
_geom_hbond_atom_site_label_D
_geom_hbond_atom_site_label_H
_geom_hbond_atom_site_label_A
_geom_hbond_site_symmetry_A
_geom_hbond_distance_DH
_geom_hbond_distance_HA
_geom_hbond_distance_DA
_geom_hbond_angle_DHA
_geom_hbond_publ_flag
O1 H1WA N4 4_575 0.81(3) 2.13(3) 2.924(3) 164.(2) y
O1 H1WB Cl1 1_554 0.80(3) 2.31(3) 3.1083(17) 173.(2) y
N1 H1A Cl1 1_554 0.84(2) 2.55(2) 3.3551(18) 160.3(18) y
N1 H1B N3 2_646 0.85(2) 2.31(2) 3.137(3) 162.6(18) y
N2 H2A Cl1 2_656 0.87(2) 2.63(2) 3.4401(19) 155.3(18) y
N2 H2B Cl1 3_666 0.81(2) 2.57(2) 3.3105(18) 154.(2) y
N3 H3A Cl1 2_656 0.84(3) 2.68(3) 3.516(2) 174.(2) y
N3 H3B Cl1 3_667 0.87(3) 2.89(2) 3.3284(19) 112.9(18) y
N4 H4B Cl1 2_656 0.87(3) 2.50(3) 3.355(2) 171.(2) y

loop_
_geom_torsion_atom_site_label_1
_geom_torsion_atom_site_label_2
_geom_torsion_atom_site_label_3
_geom_torsion_atom_site_label_4
_geom_torsion
Zn1 N1 C1 C6 -152.85(15)
Zn1 N1 C1 C2 24.00(19)
C6 C1 C2 C3 -2.4(3)
N1 C1 C2 C3 -179.38(16)
C6 C1 C2 N2 174.28(17)
N1 C1 C2 N2 -2.7(2)
Zn1 N2 C2 C3 156.68(15)
Zn1 N2 C2 C1 -19.9(2)
C1 C2 C3 C4 1.8(3)
N2 C2 C3 C4 -174.74(17)
C2 C3 C4 C5 0.4(3)
C2 C3 C4 C7 -179.85(18)
C3 C4 C5 C6 -1.9(3)
C7 C4 C5 C6 178.34(19)
C3 C4 C5 C8 176.51(19)
C7 C4 C5 C8 -3.2(3)
C2 C1 C6 C5 0.9(3)
N1 C1 C6 C5 177.72(17)
C4 C5 C6 C1 1.3(3)
C8 C5 C6 C1 -177.21(19)
C14 C9 C10 C11 -0.4(3)
N3 C9 C10 C11 173.98(18)
C14 C9 C10 N4 -176.29(18)
N3 C9 C10 N4 -1.9(3)
C9 C10 C11 C12 -0.7(3)
N4 C10 C11 C12 175.16(19)
C10 C11 C12 C13 1.4(3)
C10 C11 C12 C15 -178.3(2)
C11 C12 C13 C14 -1.1(3)
C15 C12 C13 C14 178.7(2)
C11 C12 C13 C16 179.2(2)
C15 C12 C13 C16 -1.0(3)
C10 C9 C14 C13 0.7(3)
N3 C9 C14 C13 -173.60(19)
C12 C13 C14 C9 0.0(3)
C16 C13 C14 C9 179.7(2)

_cod_database_fobs_code 2241742
